data_7103358
loop_
_publ_author_name
'Gillett-Kunnath, Miriam M'
'MacLellan, Jonathan G'
'Forsyth, Craig M'
'Andrews, Philip C'
'Deacon, Glen B'
'Ruhlandt-Senge, Karin'

_publ_section_title
;
 BiPh3--a convenient synthon for heavy alkaline-earth metal amides.
;
_journal_issue 37
_journal_name_full 'Chemical communications (Cambridge, England)'
_journal_page_first 4490
_journal_page_last 4492
_journal_paper_doi 10.1039/b806948d
_journal_year 2008
_chemical_formula_sum 'C36 H64 Ba N2 O3 Si2'
_chemical_formula_weight 766.41
_chemical_name_systematic
;
?
;
_space_group_IT_number 15
_symmetry_space_group_name_Hall '-C 2yc'
_symmetry_space_group_name_H-M 'C 1 2/c 1'
_atom_sites_solution_hydrogens geom
_atom_sites_solution_primary direct
_atom_sites_solution_secondary difmap
_audit_creation_method SHELXL-97
_cell_angle_alpha 90.00
_cell_angle_beta 90.7920(10)
_cell_angle_gamma 90.00
_cell_formula_units_Z 8
_cell_length_a 17.1615(10)
_cell_length_b 12.2957(7)
_cell_length_c 38.200(2)
_cell_measurement_temperature 104(2)
_cell_volume 8059.8(8)
_computing_structure_refinement 'SHELXL-97 (Sheldrick, 1997)'
_computing_structure_solution 'SHELXS-97 (Sheldrick, 1990)'
_diffrn_ambient_temperature 104(2)
_diffrn_measured_fraction_theta_full 0.999
_diffrn_measured_fraction_theta_max 0.999
_diffrn_radiation_monochromator graphite
_diffrn_radiation_source 'fine-focus sealed tube'
_diffrn_radiation_type MoK\a
_diffrn_radiation_wavelength 0.71073
_diffrn_reflns_av_R_equivalents 0.0307
_diffrn_reflns_av_sigmaI/netI 0.0274
_diffrn_reflns_limit_h_max 22
_diffrn_reflns_limit_h_min -22
_diffrn_reflns_limit_k_max 16
_diffrn_reflns_limit_k_min -16
_diffrn_reflns_limit_l_max 50
_diffrn_reflns_limit_l_min -49
_diffrn_reflns_number 41841
_diffrn_reflns_theta_full 28.31
_diffrn_reflns_theta_max 28.31
_diffrn_reflns_theta_min 2.04
_exptl_absorpt_coefficient_mu 1.078
_exptl_absorpt_correction_T_max 0.8999
_exptl_absorpt_correction_T_min 0.6724
_exptl_crystal_density_diffrn 1.263
_exptl_crystal_density_method 'not measured'
_exptl_crystal_F_000 3216
_exptl_crystal_size_max 0.40
_exptl_crystal_size_mid 0.20
_exptl_crystal_size_min 0.10
_refine_diff_density_max 0.868
_refine_diff_density_min -0.859
_refine_diff_density_rms 0.090
_refine_ls_extinction_method none
_refine_ls_goodness_of_fit_ref 1.125
_refine_ls_hydrogen_treatment mixed
_refine_ls_matrix_type full
_refine_ls_number_parameters 409
_refine_ls_number_reflns 9999
_refine_ls_number_restraints 0
_refine_ls_restrained_S_all 1.125
_refine_ls_R_factor_all 0.0368
_refine_ls_R_factor_gt 0.0318
_refine_ls_shift/su_max 0.002
_refine_ls_shift/su_mean 0.000
_refine_ls_structure_factor_coef Fsqd
_refine_ls_weighting_details 'calc w=1/[\s^2^(Fo^2^)+(0.0322P)^2^+10.7486P] where P=(Fo^2^+2Fc^2^)/3'
_refine_ls_weighting_scheme calc
_refine_ls_wR_factor_gt 0.0716
_refine_ls_wR_factor_ref 0.0737
_reflns_number_gt 9058
_reflns_number_total 9999
_reflns_threshold_expression >2sigma(I)
_cod_data_source_file b806948d.txt
_cod_data_source_block sad1
_cod_database_code 7103358

loop_
_symmetry_equiv_pos_as_xyz
'x, y, z'
'-x, y, -z+1/2'
'x+1/2, y+1/2, z'
'-x+1/2, y+1/2, -z+1/2'
'-x, -y, -z'
'x, -y, z-1/2'
'-x+1/2, -y+1/2, -z'
'x+1/2, -y+1/2, z-1/2'

loop_
_atom_site_label
_atom_site_type_symbol
_atom_site_fract_x
_atom_site_fract_y
_atom_site_fract_z
_atom_site_U_iso_or_equiv
_atom_site_adp_type
_atom_site_occupancy
_atom_site_symmetry_multiplicity
_atom_site_calc_flag
_atom_site_refinement_flags
_atom_site_disorder_assembly
_atom_site_disorder_group
Ba1 Ba 0.226413(7) 0.619641(9) 0.124719(3) 0.01645(4) Uani 1 1 d . . .
N1 N 0.22532(11) 0.81991(14) 0.14949(5) 0.0217(4) Uani 1 1 d . . .
N2 N 0.32017(10) 0.55566(14) 0.07699(5) 0.0191(3) Uani 1 1 d . . .
Si1 Si 0.23903(4) 0.93567(5) 0.127272(16) 0.02378(13) Uani 1 1 d . . .
Si2 Si 0.40802(3) 0.59697(5) 0.062852(16) 0.02009(12) Uani 1 1 d . . .
O1 O 0.08420(10) 0.60667(13) 0.09069(4) 0.0283(4) Uani 1 1 d . . .
O2 O 0.14054(10) 0.45962(13) 0.15777(4) 0.0288(4) Uani 1 1 d . . .
O3 O 0.32668(10) 0.54913(14) 0.17699(4) 0.0293(4) Uani 1 1 d . . .
C1 C 0.20732(13) 0.80099(16) 0.18424(6) 0.0210(4) Uani 1 1 d . . .
C2 C 0.12978(13) 0.77542(18) 0.19387(6) 0.0243(5) Uani 1 1 d . . .
C3 C 0.11340(14) 0.74173(19) 0.22797(6) 0.0284(5) Uani 1 1 d . . .
H3 H 0.0611 0.7245 0.2336 0.034 Uiso 1 1 calc R . .
C4 C 0.17039(15) 0.73249(19) 0.25379(6) 0.0292(5) Uani 1 1 d . . .
C5 C 0.24567(15) 0.76203(18) 0.24484(6) 0.0273(5) Uani 1 1 d . . .
H5 H 0.2855 0.7591 0.2623 0.033 Uiso 1 1 calc R . .
C6 C 0.26515(13) 0.79571(18) 0.21132(6) 0.0239(4) Uani 1 1 d . . .
C7 C 0.06484(14) 0.7834(2) 0.16716(7) 0.0315(5) Uani 1 1 d . . .
H7A H 0.0148 0.7722 0.1786 0.047 Uiso 1 1 calc R . .
H7B H 0.0719 0.7276 0.1492 0.047 Uiso 1 1 calc R . .
H7C H 0.0656 0.8555 0.1563 0.047 Uiso 1 1 calc R . .
C8 C 0.15245(18) 0.6903(2) 0.28996(7) 0.0421(7) Uani 1 1 d . . .
H8A H 0.1530 0.7509 0.3066 0.063 Uiso 1 1 calc R . .
H8B H 0.1919 0.6366 0.2970 0.063 Uiso 1 1 calc R . .
H8C H 0.1009 0.6560 0.2897 0.063 Uiso 1 1 calc R . .
C9 C 0.34813(14) 0.8242(2) 0.20324(7) 0.0317(5) Uani 1 1 d . . .
H9A H 0.3543 0.9034 0.2033 0.047 Uiso 1 1 calc R . .
H9B H 0.3614 0.7954 0.1802 0.047 Uiso 1 1 calc R . .
H9C H 0.3829 0.7923 0.2210 0.047 Uiso 1 1 calc R . .
C10 C 0.22209(17) 0.9045(2) 0.07976(7) 0.0377(6) Uani 1 1 d . . .
H10A H 0.2558 0.8441 0.0728 0.057 Uiso 1 1 calc R . .
H10B H 0.2342 0.9689 0.0657 0.057 Uiso 1 1 calc R . .
H10C H 0.1674 0.8842 0.0759 0.057 Uiso 1 1 calc R . .
C11 C 0.17159(17) 1.0474(2) 0.14112(8) 0.0397(6) Uani 1 1 d . . .
H11A H 0.1182 1.0298 0.1336 0.060 Uiso 1 1 calc R . .
H11B H 0.1876 1.1160 0.1303 0.060 Uiso 1 1 calc R . .
H11C H 0.1737 1.0547 0.1667 0.060 Uiso 1 1 calc R . .
C12 C 0.33984(15) 0.9965(2) 0.12957(7) 0.0345(6) Uani 1 1 d . . .
H12A H 0.3497 1.0253 0.1531 0.052 Uiso 1 1 calc R . .
H12B H 0.3437 1.0555 0.1124 0.052 Uiso 1 1 calc R . .
H12C H 0.3784 0.9403 0.1243 0.052 Uiso 1 1 calc R . .
C13 C 0.27798(12) 0.46825(17) 0.06302(5) 0.0185(4) Uani 1 1 d . . .
C14 C 0.22520(12) 0.48135(18) 0.03430(6) 0.0225(4) Uani 1 1 d . . .
C15 C 0.18312(13) 0.39261(19) 0.02145(6) 0.0267(5) Uani 1 1 d . . .
H15 H 0.1490 0.4032 0.0020 0.032 Uiso 1 1 calc R . .
C16 C 0.18905(13) 0.28942(19) 0.03596(6) 0.0257(5) Uani 1 1 d . . .
C17 C 0.23836(13) 0.27721(18) 0.06480(6) 0.0247(5) Uani 1 1 d . . .
H17 H 0.2426 0.2077 0.0755 0.030 Uiso 1 1 calc R . .
C18 C 0.28189(13) 0.36297(17) 0.07862(6) 0.0222(4) Uani 1 1 d . . .
C19 C 0.21355(14) 0.59098(19) 0.01750(6) 0.0284(5) Uani 1 1 d . . .
H19A H 0.2563 0.6054 0.0014 0.043 Uiso 1 1 calc R . .
H19B H 0.2129 0.6473 0.0357 0.043 Uiso 1 1 calc R . .
H19C H 0.1639 0.5917 0.0045 0.043 Uiso 1 1 calc R . .
C20 C 0.14351(15) 0.1945(2) 0.02101(7) 0.0353(6) Uani 1 1 d . . .
H20A H 0.0876 0.2072 0.0241 0.053 Uiso 1 1 calc R . .
H20B H 0.1589 0.1276 0.0332 0.053 Uiso 1 1 calc R . .
H20C H 0.1545 0.1872 -0.0040 0.053 Uiso 1 1 calc R . .
C21 C 0.33379(14) 0.34339(18) 0.11028(6) 0.0255(5) Uani 1 1 d . . .
H21A H 0.3279 0.2680 0.1181 0.038 Uiso 1 1 calc R . .
H21B H 0.3189 0.3929 0.1291 0.038 Uiso 1 1 calc R . .
H21C H 0.3882 0.3565 0.1041 0.038 Uiso 1 1 calc R . .
C22 C 0.43778(18) 0.7181(2) 0.08924(8) 0.0443(7) Uani 1 1 d . . .
H22A H 0.4029 0.7791 0.0838 0.067 Uiso 1 1 calc R . .
H22B H 0.4914 0.7382 0.0836 0.067 Uiso 1 1 calc R . .
H22C H 0.4346 0.7007 0.1142 0.067 Uiso 1 1 calc R . .
C23 C 0.41114(17) 0.6371(3) 0.01565(7) 0.0489(8) Uani 1 1 d . . .
H23A H 0.3915 0.5771 0.0011 0.073 Uiso 1 1 calc R . .
H23B H 0.4650 0.6535 0.0093 0.073 Uiso 1 1 calc R . .
H23C H 0.3786 0.7016 0.0118 0.073 Uiso 1 1 calc R . .
C24 C 0.48664(15) 0.4924(2) 0.06800(9) 0.0417(7) Uani 1 1 d . . .
H24A H 0.4931 0.4737 0.0928 0.063 Uiso 1 1 calc R . .
H24B H 0.5357 0.5216 0.0592 0.063 Uiso 1 1 calc R . .
H24C H 0.4723 0.4270 0.0547 0.063 Uiso 1 1 calc R . .
C25 C 0.0424(2) 0.6929(3) 0.07297(9) 0.0550(9) Uani 1 1 d . . .
H25A H 0.0771 0.7309 0.0565 0.066 Uiso 1 1 calc R . .
H25B H 0.0232 0.7465 0.0902 0.066 Uiso 1 1 calc R . .
C26 C -0.02344(19) 0.6434(3) 0.05386(10) 0.0544(9) Uani 1 1 d . . .
H26A H -0.0292 0.6758 0.0302 0.065 Uiso 1 1 calc R . .
H26B H -0.0726 0.6543 0.0667 0.065 Uiso 1 1 calc R . .
C27 C -0.00412(17) 0.5234(3) 0.05129(7) 0.0428(7) Uani 1 1 d . . .
H27A H -0.0519 0.4784 0.0521 0.051 Uiso 1 1 calc R . .
H27B H 0.0239 0.5071 0.0294 0.051 Uiso 1 1 calc R . .
C28 C 0.04736(14) 0.5037(2) 0.08313(6) 0.0294(5) Uani 1 1 d . . .
H28A H 0.0159 0.4794 0.1032 0.035 Uiso 1 1 calc R . .
H28B H 0.0869 0.4474 0.0781 0.035 Uiso 1 1 calc R . .
C29 C 0.14365(15) 0.34248(19) 0.15477(7) 0.0304(5) Uani 1 1 d . . .
H29A H 0.1935 0.3143 0.1644 0.037 Uiso 1 1 calc R . .
H29B H 0.1386 0.3199 0.1300 0.037 Uiso 1 1 calc R . .
C30 C 0.07581(17) 0.3005(2) 0.17567(9) 0.0440(7) Uani 1 1 d . . .
H30A H 0.0893 0.2316 0.1877 0.053 Uiso 1 1 calc R . .
H30B H 0.0294 0.2885 0.1605 0.053 Uiso 1 1 calc R . .
C31 C 0.06178(18) 0.3913(2) 0.20184(8) 0.0448(7) Uani 1 1 d . . .
H31A H 0.0073 0.3909 0.2100 0.054 Uiso 1 1 calc R . .
H31B H 0.0976 0.3855 0.2223 0.054 Uiso 1 1 calc R . .
C32 C 0.07830(17) 0.4895(2) 0.18087(8) 0.0416(7) Uani 1 1 d . . .
H32A H 0.0315 0.5118 0.1673 0.050 Uiso 1 1 calc R . .
H32B H 0.0945 0.5504 0.1963 0.050 Uiso 1 1 calc R . .
C33 C 0.29882(15) 0.5112(2) 0.21027(6) 0.0300(5) Uani 1 1 d . . .
H33A H 0.2806 0.4350 0.2084 0.036 Uiso 1 1 calc R . .
H33B H 0.2552 0.5571 0.2184 0.036 Uiso 1 1 calc R . .
C34 C 0.36762(16) 0.5195(2) 0.23524(6) 0.0344(6) Uani 1 1 d . . .
H34A H 0.3639 0.4659 0.2545 0.041 Uiso 1 1 calc R . .
H34B H 0.3724 0.5935 0.2453 0.041 Uiso 1 1 calc R . .
C35 C 0.43490(18) 0.4937(3) 0.21122(7) 0.0505(8) Uani 1 1 d . . .
H35A H 0.4838 0.5276 0.2199 0.061 Uiso 1 1 calc R . .
H35B H 0.4428 0.4142 0.2093 0.061 Uiso 1 1 calc R . .
C36 C 0.41025(15) 0.5414(2) 0.17680(7) 0.0364(6) Uani 1 1 d . . .
H36A H 0.4337 0.6143 0.1738 0.044 Uiso 1 1 calc R . .
H36B H 0.4273 0.4941 0.1573 0.044 Uiso 1 1 calc R . .

loop_
_atom_site_aniso_label
_atom_site_aniso_U_11
_atom_site_aniso_U_22
_atom_site_aniso_U_33
_atom_site_aniso_U_23
_atom_site_aniso_U_13
_atom_site_aniso_U_12
Ba1 0.01811(6) 0.01557(6) 0.01571(6) -0.00123(4) 0.00160(4) -0.00011(4)
N1 0.0276(9) 0.0162(8) 0.0215(9) -0.0026(7) 0.0039(7) 0.0005(7)
N2 0.0211(9) 0.0182(8) 0.0180(8) -0.0018(7) 0.0041(7) -0.0018(7)
Si1 0.0332(3) 0.0172(3) 0.0212(3) -0.0012(2) 0.0066(2) 0.0007(2)
Si2 0.0210(3) 0.0191(3) 0.0203(3) -0.0001(2) 0.0025(2) -0.0017(2)
O1 0.0267(8) 0.0278(8) 0.0302(9) -0.0023(7) -0.0091(7) 0.0030(6)
O2 0.0344(9) 0.0207(8) 0.0317(9) 0.0008(7) 0.0109(7) -0.0037(7)
O3 0.0331(9) 0.0351(9) 0.0195(8) 0.0018(7) -0.0031(7) 0.0046(7)
C1 0.0276(11) 0.0157(9) 0.0198(10) -0.0034(8) 0.0040(8) 0.0004(8)
C2 0.0274(11) 0.0223(10) 0.0234(11) -0.0048(8) 0.0039(9) 0.0026(9)
C3 0.0300(12) 0.0265(11) 0.0290(12) -0.0037(9) 0.0103(10) -0.0025(9)
C4 0.0439(14) 0.0241(11) 0.0197(11) -0.0019(9) 0.0081(10) -0.0003(10)
C5 0.0371(13) 0.0235(11) 0.0211(11) -0.0026(9) -0.0010(9) 0.0015(9)
C6 0.0289(11) 0.0204(10) 0.0226(11) -0.0035(8) 0.0028(9) 0.0003(8)
C7 0.0238(11) 0.0379(13) 0.0328(13) -0.0031(10) 0.0046(10) 0.0030(10)
C8 0.0568(18) 0.0443(16) 0.0256(13) 0.0060(11) 0.0112(12) 0.0003(13)
C9 0.0293(12) 0.0345(13) 0.0311(13) 0.0003(10) -0.0023(10) -0.0032(10)
C10 0.0509(17) 0.0367(14) 0.0255(13) 0.0039(10) 0.0020(11) -0.0016(12)
C11 0.0510(16) 0.0217(12) 0.0470(16) 0.0030(11) 0.0166(13) 0.0064(11)
C12 0.0435(15) 0.0264(12) 0.0338(13) -0.0040(10) 0.0122(11) -0.0088(10)
C13 0.0194(10) 0.0201(10) 0.0163(9) -0.0027(8) 0.0071(8) 0.0006(8)
C14 0.0205(10) 0.0240(10) 0.0230(11) -0.0013(8) 0.0037(8) 0.0017(8)
C15 0.0207(10) 0.0326(12) 0.0269(12) -0.0042(9) -0.0008(9) -0.0012(9)
C16 0.0217(11) 0.0272(11) 0.0283(12) -0.0065(9) 0.0059(9) -0.0056(9)
C17 0.0280(11) 0.0205(10) 0.0257(11) 0.0002(8) 0.0074(9) -0.0033(9)
C18 0.0238(10) 0.0223(10) 0.0205(10) -0.0007(8) 0.0051(8) -0.0005(8)
C19 0.0299(12) 0.0289(12) 0.0262(12) 0.0036(9) -0.0051(9) 0.0032(9)
C20 0.0301(13) 0.0339(13) 0.0419(15) -0.0082(11) 0.0015(11) -0.0102(10)
C21 0.0343(12) 0.0225(10) 0.0195(10) 0.0047(8) -0.0008(9) -0.0018(9)
C22 0.0451(16) 0.0356(14) 0.0525(18) -0.0153(13) 0.0063(13) -0.0151(12)
C23 0.0323(14) 0.083(2) 0.0312(14) 0.0170(15) 0.0042(11) -0.0143(14)
C24 0.0268(13) 0.0339(14) 0.065(2) 0.0084(13) 0.0120(13) 0.0050(10)
C25 0.062(2) 0.0436(17) 0.059(2) -0.0069(15) -0.0342(17) 0.0179(15)
C26 0.0445(17) 0.0549(19) 0.063(2) 0.0237(16) -0.0239(15) -0.0090(15)
C27 0.0424(15) 0.0535(17) 0.0322(14) -0.0007(13) -0.0130(12) -0.0100(13)
C28 0.0294(12) 0.0321(13) 0.0265(12) -0.0020(10) 0.0001(9) -0.0049(10)
C29 0.0384(13) 0.0205(11) 0.0325(13) -0.0011(9) 0.0061(10) 0.0001(10)
C30 0.0433(16) 0.0302(13) 0.0587(19) 0.0005(13) 0.0094(14) -0.0112(12)
C31 0.0421(16) 0.0472(17) 0.0454(17) 0.0068(13) 0.0179(13) -0.0016(13)
C32 0.0474(16) 0.0353(14) 0.0426(16) -0.0081(12) 0.0152(13) -0.0005(12)
C33 0.0398(14) 0.0265(11) 0.0235(12) 0.0022(9) -0.0022(10) -0.0013(10)
C34 0.0488(15) 0.0324(13) 0.0218(12) 0.0006(10) -0.0061(11) 0.0062(11)
C35 0.0456(17) 0.074(2) 0.0317(15) 0.0015(14) -0.0079(13) 0.0226(16)
C36 0.0319(13) 0.0503(16) 0.0270(13) 0.0003(11) -0.0046(10) -0.0023(11)

loop_
_atom_type_symbol
_atom_type_description
_atom_type_scat_dispersion_real
_atom_type_scat_dispersion_imag
_atom_type_scat_source
C C 0.0033 0.0016 'International Tables Vol C Tables 4.2.6.8 and 6.1.1.4'
H H 0.0000 0.0000 'International Tables Vol C Tables 4.2.6.8 and 6.1.1.4'
N N 0.0061 0.0033 'International Tables Vol C Tables 4.2.6.8 and 6.1.1.4'
O O 0.0106 0.0060 'International Tables Vol C Tables 4.2.6.8 and 6.1.1.4'
Si Si 0.0817 0.0704 'International Tables Vol C Tables 4.2.6.8 and 6.1.1.4'
Ba Ba -0.3244 2.2819 'International Tables Vol C Tables 4.2.6.8 and 6.1.1.4'

loop_
_geom_angle_atom_site_label_1
_geom_angle_atom_site_label_2
_geom_angle_atom_site_label_3
_geom_angle
_geom_angle_site_symmetry_1
_geom_angle_site_symmetry_3
_geom_angle_publ_flag
N2 Ba1 N1 123.19(6) . . ?
N2 Ba1 O1 101.93(5) . . ?
N1 Ba1 O1 102.28(5) . . ?
N2 Ba1 O3 91.54(5) . . ?
N1 Ba1 O3 92.36(5) . . ?
O1 Ba1 O3 149.73(5) . . ?
N2 Ba1 O2 116.58(5) . . ?
N1 Ba1 O2 119.51(5) . . ?
O1 Ba1 O2 72.59(5) . . ?
O3 Ba1 O2 77.14(5) . . ?
N2 Ba1 C13 25.96(5) . . ?
N1 Ba1 C13 145.69(5) . . ?
O1 Ba1 C13 82.44(5) . . ?
O3 Ba1 C13 100.23(5) . . ?
O2 Ba1 C13 94.48(5) . . ?
N2 Ba1 C1 141.91(5) . . ?
N1 Ba1 C1 25.14(5) . . ?
O1 Ba1 C1 106.06(5) . . ?
O3 Ba1 C1 76.94(5) . . ?
O2 Ba1 C1 96.34(5) . . ?
C13 Ba1 C1 167.86(5) . . ?
C1 N1 Si1 131.46(15) . . ?
C1 N1 Ba1 100.93(12) . . ?
Si1 N1 Ba1 127.56(9) . . ?
C13 N2 Si2 124.74(14) . . ?
C13 N2 Ba1 100.38(12) . . ?
Si2 N2 Ba1 134.88(9) . . ?
N1 Si1 C10 107.20(11) . . ?
N1 Si1 C11 112.79(11) . . ?
C10 Si1 C11 109.56(13) . . ?
N1 Si1 C12 116.65(11) . . ?
C10 Si1 C12 104.85(12) . . ?
C11 Si1 C12 105.40(12) . . ?
N2 Si2 C22 107.85(11) . . ?
N2 Si2 C23 115.19(11) . . ?
C22 Si2 C23 107.40(15) . . ?
N2 Si2 C24 113.92(11) . . ?
C22 Si2 C24 107.47(14) . . ?
C23 Si2 C24 104.61(15) . . ?
C28 O1 C25 109.70(19) . . ?
C28 O1 Ba1 121.90(13) . . ?
C25 O1 Ba1 127.62(16) . . ?
C32 O2 C29 109.29(18) . . ?
C32 O2 Ba1 120.05(14) . . ?
C29 O2 Ba1 130.57(13) . . ?
C36 O3 C33 109.02(18) . . ?
C36 O3 Ba1 129.04(14) . . ?
C33 O3 Ba1 121.93(14) . . ?
N1 C1 C2 120.5(2) . . ?
N1 C1 C6 122.7(2) . . ?
C2 C1 C6 116.6(2) . . ?
N1 C1 Ba1 53.93(10) . . ?
C2 C1 Ba1 97.77(13) . . ?
C6 C1 Ba1 113.97(14) . . ?
C3 C2 C1 120.5(2) . . ?
C3 C2 C7 119.6(2) . . ?
C1 C2 C7 119.8(2) . . ?
C4 C3 C2 122.6(2) . . ?
C4 C3 H3 118.7 . . ?
C2 C3 H3 118.7 . . ?
C3 C4 C5 117.0(2) . . ?
C3 C4 C8 121.9(2) . . ?
C5 C4 C8 121.1(2) . . ?
C4 C5 C6 122.7(2) . . ?
C4 C5 H5 118.6 . . ?
C6 C5 H5 118.6 . . ?
C5 C6 C1 120.5(2) . . ?
C5 C6 C9 119.9(2) . . ?
C1 C6 C9 119.5(2) . . ?
C2 C7 H7A 109.5 . . ?
C2 C7 H7B 109.5 . . ?
H7A C7 H7B 109.5 . . ?
C2 C7 H7C 109.5 . . ?
H7A C7 H7C 109.5 . . ?
H7B C7 H7C 109.5 . . ?
C4 C8 H8A 109.5 . . ?
C4 C8 H8B 109.5 . . ?
H8A C8 H8B 109.5 . . ?
C4 C8 H8C 109.5 . . ?
H8A C8 H8C 109.5 . . ?
H8B C8 H8C 109.5 . . ?
C6 C9 H9A 109.5 . . ?
C6 C9 H9B 109.5 . . ?
H9A C9 H9B 109.5 . . ?
C6 C9 H9C 109.5 . . ?
H9A C9 H9C 109.5 . . ?
H9B C9 H9C 109.5 . . ?
Si1 C10 H10A 109.5 . . ?
Si1 C10 H10B 109.5 . . ?
H10A C10 H10B 109.5 . . ?
Si1 C10 H10C 109.5 . . ?
H10A C10 H10C 109.5 . . ?
H10B C10 H10C 109.5 . . ?
Si1 C11 H11A 109.5 . . ?
Si1 C11 H11B 109.5 . . ?
H11A C11 H11B 109.5 . . ?
Si1 C11 H11C 109.5 . . ?
H11A C11 H11C 109.5 . . ?
H11B C11 H11C 109.5 . . ?
Si1 C12 H12A 109.5 . . ?
Si1 C12 H12B 109.5 . . ?
H12A C12 H12B 109.5 . . ?
Si1 C12 H12C 109.5 . . ?
H12A C12 H12C 109.5 . . ?
H12B C12 H12C 109.5 . . ?
N2 C13 C14 121.91(19) . . ?
N2 C13 C18 121.14(19) . . ?
C14 C13 C18 116.80(19) . . ?
N2 C13 Ba1 53.66(10) . . ?
C14 C13 Ba1 109.20(13) . . ?
C18 C13 Ba1 103.68(13) . . ?
C15 C14 C13 120.3(2) . . ?
C15 C14 C19 119.1(2) . . ?
C13 C14 C19 120.6(2) . . ?
C16 C15 C14 122.7(2) . . ?
C16 C15 H15 118.7 . . ?
C14 C15 H15 118.7 . . ?
C15 C16 C17 117.2(2) . . ?
C15 C16 C20 121.3(2) . . ?
C17 C16 C20 121.5(2) . . ?
C16 C17 C18 122.5(2) . . ?
C16 C17 H17 118.8 . . ?
C18 C17 H17 118.8 . . ?
C17 C18 C13 120.5(2) . . ?
C17 C18 C21 119.3(2) . . ?
C13 C18 C21 120.19(19) . . ?
C14 C19 H19A 109.5 . . ?
C14 C19 H19B 109.5 . . ?
H19A C19 H19B 109.5 . . ?
C14 C19 H19C 109.5 . . ?
H19A C19 H19C 109.5 . . ?
H19B C19 H19C 109.5 . . ?
C16 C20 H20A 109.5 . . ?
C16 C20 H20B 109.5 . . ?
H20A C20 H20B 109.5 . . ?
C16 C20 H20C 109.5 . . ?
H20A C20 H20C 109.5 . . ?
H20B C20 H20C 109.5 . . ?
C18 C21 H21A 109.5 . . ?
C18 C21 H21B 109.5 . . ?
H21A C21 H21B 109.5 . . ?
C18 C21 H21C 109.5 . . ?
H21A C21 H21C 109.5 . . ?
H21B C21 H21C 109.5 . . ?
Si2 C22 H22A 109.5 . . ?
Si2 C22 H22B 109.5 . . ?
H22A C22 H22B 109.5 . . ?
Si2 C22 H22C 109.5 . . ?
H22A C22 H22C 109.5 . . ?
H22B C22 H22C 109.5 . . ?
Si2 C23 H23A 109.5 . . ?
Si2 C23 H23B 109.5 . . ?
H23A C23 H23B 109.5 . . ?
Si2 C23 H23C 109.5 . . ?
H23A C23 H23C 109.5 . . ?
H23B C23 H23C 109.5 . . ?
Si2 C24 H24A 109.5 . . ?
Si2 C24 H24B 109.5 . . ?
H24A C24 H24B 109.5 . . ?
Si2 C24 H24C 109.5 . . ?
H24A C24 H24C 109.5 . . ?
H24B C24 H24C 109.5 . . ?
O1 C25 C26 107.6(3) . . ?
O1 C25 H25A 110.2 . . ?
C26 C25 H25A 110.2 . . ?
O1 C25 H25B 110.2 . . ?
C26 C25 H25B 110.2 . . ?
H25A C25 H25B 108.5 . . ?
C25 C26 C27 105.6(2) . . ?
C25 C26 H26A 110.6 . . ?
C27 C26 H26A 110.6 . . ?
C25 C26 H26B 110.6 . . ?
C27 C26 H26B 110.6 . . ?
H26A C26 H26B 108.8 . . ?
C28 C27 C26 103.3(2) . . ?
C28 C27 H27A 111.1 . . ?
C26 C27 H27A 111.1 . . ?
C28 C27 H27B 111.1 . . ?
C26 C27 H27B 111.1 . . ?
H27A C27 H27B 109.1 . . ?
O1 C28 C27 105.7(2) . . ?
O1 C28 H28A 110.6 . . ?
C27 C28 H28A 110.6 . . ?
O1 C28 H28B 110.6 . . ?
C27 C28 H28B 110.6 . . ?
H28A C28 H28B 108.7 . . ?
O2 C29 C30 105.6(2) . . ?
O2 C29 H29A 110.6 . . ?
C30 C29 H29A 110.6 . . ?
O2 C29 H29B 110.6 . . ?
C30 C29 H29B 110.6 . . ?
H29A C29 H29B 108.7 . . ?
C29 C30 C31 103.1(2) . . ?
C29 C30 H30A 111.1 . . ?
C31 C30 H30A 111.1 . . ?
C29 C30 H30B 111.1 . . ?
C31 C30 H30B 111.1 . . ?
H30A C30 H30B 109.1 . . ?
C32 C31 C30 102.1(2) . . ?
C32 C31 H31A 111.3 . . ?
C30 C31 H31A 111.3 . . ?
C32 C31 H31B 111.3 . . ?
C30 C31 H31B 111.3 . . ?
H31A C31 H31B 109.2 . . ?
O2 C32 C31 105.8(2) . . ?
O2 C32 H32A 110.6 . . ?
C31 C32 H32A 110.6 . . ?
O2 C32 H32B 110.6 . . ?
C31 C32 H32B 110.6 . . ?
H32A C32 H32B 108.7 . . ?
O3 C33 C34 105.6(2) . . ?
O3 C33 H33A 110.6 . . ?
C34 C33 H33A 110.6 . . ?
O3 C33 H33B 110.6 . . ?
C34 C33 H33B 110.6 . . ?
H33A C33 H33B 108.7 . . ?
C33 C34 C35 101.5(2) . . ?
C33 C34 H34A 111.5 . . ?
C35 C34 H34A 111.5 . . ?
C33 C34 H34B 111.5 . . ?
C35 C34 H34B 111.5 . . ?
H34A C34 H34B 109.3 . . ?
C36 C35 C34 104.0(2) . . ?
C36 C35 H35A 111.0 . . ?
C34 C35 H35A 111.0 . . ?
C36 C35 H35B 111.0 . . ?
C34 C35 H35B 111.0 . . ?
H35A C35 H35B 109.0 . . ?
O3 C36 C35 107.0(2) . . ?
O3 C36 H36A 110.3 . . ?
C35 C36 H36A 110.3 . . ?
O3 C36 H36B 110.3 . . ?
C35 C36 H36B 110.3 . . ?
H36A C36 H36B 108.6 . . ?

loop_
_geom_bond_atom_site_label_1
_geom_bond_atom_site_label_2
_geom_bond_distance
_geom_bond_site_symmetry_2
_geom_bond_publ_flag
Ba1 N2 2.5716(17) . ?
Ba1 N1 2.6381(17) . ?
Ba1 O1 2.7539(16) . ?
Ba1 O3 2.7575(16) . ?
Ba1 O2 2.7728(15) . ?
Ba1 C13 3.140(2) . ?
Ba1 C1 3.205(2) . ?
N1 C1 1.387(3) . ?
N1 Si1 1.6754(19) . ?
N2 C13 1.398(3) . ?
N2 Si2 1.6868(18) . ?
Si1 C10 1.874(3) . ?
Si1 C11 1.877(3) . ?
Si1 C12 1.886(3) . ?
Si2 C22 1.866(3) . ?
Si2 C23 1.871(3) . ?
Si2 C24 1.873(3) . ?
O1 C28 1.443(3) . ?
O1 C25 1.444(3) . ?
O2 C32 1.443(3) . ?
O2 C29 1.446(3) . ?
O3 C36 1.438(3) . ?
O3 C33 1.442(3) . ?
C1 C2 1.421(3) . ?
C1 C6 1.425(3) . ?
C2 C3 1.399(3) . ?
C2 C7 1.504(3) . ?
C3 C4 1.384(4) . ?
C3 H3 0.9500 . ?
C4 C5 1.389(4) . ?
C4 C8 1.512(3) . ?
C5 C6 1.391(3) . ?
C5 H5 0.9500 . ?
C6 C9 1.503(3) . ?
C7 H7A 0.9800 . ?
C7 H7B 0.9800 . ?
C7 H7C 0.9800 . ?
C8 H8A 0.9800 . ?
C8 H8B 0.9800 . ?
C8 H8C 0.9800 . ?
C9 H9A 0.9800 . ?
C9 H9B 0.9800 . ?
C9 H9C 0.9800 . ?
C10 H10A 0.9800 . ?
C10 H10B 0.9800 . ?
C10 H10C 0.9800 . ?
C11 H11A 0.9800 . ?
C11 H11B 0.9800 . ?
C11 H11C 0.9800 . ?
C12 H12A 0.9800 . ?
C12 H12B 0.9800 . ?
C12 H12C 0.9800 . ?
C13 C14 1.422(3) . ?
C13 C18 1.426(3) . ?
C14 C15 1.394(3) . ?
C14 C19 1.505(3) . ?
C15 C16 1.388(3) . ?
C15 H15 0.9500 . ?
C16 C17 1.388(3) . ?
C16 C20 1.512(3) . ?
C17 C18 1.392(3) . ?
C17 H17 0.9500 . ?
C18 C21 1.511(3) . ?
C19 H19A 0.9800 . ?
C19 H19B 0.9800 . ?
C19 H19C 0.9800 . ?
C20 H20A 0.9800 . ?
C20 H20B 0.9800 . ?
C20 H20C 0.9800 . ?
C21 H21A 0.9800 . ?
C21 H21B 0.9800 . ?
C21 H21C 0.9800 . ?
C22 H22A 0.9800 . ?
C22 H22B 0.9800 . ?
C22 H22C 0.9800 . ?
C23 H23A 0.9800 . ?
C23 H23B 0.9800 . ?
C23 H23C 0.9800 . ?
C24 H24A 0.9800 . ?
C24 H24B 0.9800 . ?
C24 H24C 0.9800 . ?
C25 C26 1.469(4) . ?
C25 H25A 0.9900 . ?
C25 H25B 0.9900 . ?
C26 C27 1.516(4) . ?
C26 H26A 0.9900 . ?
C26 H26B 0.9900 . ?
C27 C28 1.513(3) . ?
C27 H27A 0.9900 . ?
C27 H27B 0.9900 . ?
C28 H28A 0.9900 . ?
C28 H28B 0.9900 . ?
C29 C30 1.512(4) . ?
C29 H29A 0.9900 . ?
C29 H29B 0.9900 . ?
C30 C31 1.520(4) . ?
C30 H30A 0.9900 . ?
C30 H30B 0.9900 . ?
C31 C32 1.479(4) . ?
C31 H31A 0.9900 . ?
C31 H31B 0.9900 . ?
C32 H32A 0.9900 . ?
C32 H32B 0.9900 . ?
C33 C34 1.511(3) . ?
C33 H33A 0.9900 . ?
C33 H33B 0.9900 . ?
C34 C35 1.518(4) . ?
C34 H34A 0.9900 . ?
C34 H34B 0.9900 . ?
C35 C36 1.495(4) . ?
C35 H35A 0.9900 . ?
C35 H35B 0.9900 . ?
C36 H36A 0.9900 . ?
C36 H36B 0.9900 . ?
